data_2005126
loop_
_publ_author_name
'Blake, A. J.'
'Parsons, S.'
'Richtzenhain, H.'
'Schr\"oder, M.'

_publ_section_title
;
 2,5-Dithiahexane-1,6-diyl-4,4'-bis(1,3-dioxolan-2-one)
;
_journal_issue 7
_journal_name_full 'Acta Crystallographica Section C'
_journal_page_first 1699
_journal_page_last 1701
_journal_paper_doi 10.1107/S0108270196001515
_journal_volume 52
_journal_year 1996
_chemical_formula_moiety 'C10 H14 O6 S2'
_chemical_formula_sum 'C10 H14 O6 S2'
_chemical_formula_weight 294.33
_chemical_name_systematic
;
 1,6-bis(1,3-dioxolan-2-one)-2,5-dithiahexane
;
_space_group_IT_number 14
_symmetry_cell_setting monoclinic
_symmetry_space_group_name_Hall '-P 2ybc'
_symmetry_space_group_name_H-M 'P 1 21/c 1'
_audit_creation_method SHELXL
_cell_angle_alpha 90.
_cell_angle_beta 110.02(3)
_cell_angle_gamma 90.
_cell_formula_units_Z 2
_cell_length_a 11.614(14)
_cell_length_b 5.288(5)
_cell_length_c 10.602(15)
_cell_measurement_reflns_used 31
_cell_measurement_temperature 150.0(2)
_cell_measurement_theta_max 13.5
_cell_measurement_theta_min 12.0
_cell_volume 611.8(13)
_computing_cell_refinement STADI4
_computing_data_collection 'STADI4 (Stoe & Cie, 1995a)'
_computing_data_reduction 'X-DATRED (Stoe & Cie, 1995b)'
_computing_molecular_graphics 'SHELXTL/PC (Sheldrick, 1992)'
_computing_publication_material SHELXL93
_computing_structure_refinement 'SHELXL93 (Sheldrick, 1993)'
_computing_structure_solution 'SHELXS86 (Sheldrick, 1990)'
_diffrn_ambient_temperature 150.0(2)
_diffrn_measurement_device 'Stoe Stadi-4 four-circle'
_diffrn_measurement_method \w-2\q
_diffrn_radiation_monochromator graphite
_diffrn_radiation_source 'fine-focus sealed tube'
_diffrn_radiation_type MoK\a
_diffrn_radiation_wavelength 0.71073
_diffrn_reflns_av_R_equivalents 0.0493
_diffrn_reflns_av_sigmaI/netI 0.0508
_diffrn_reflns_limit_h_max 13
_diffrn_reflns_limit_h_min -13
_diffrn_reflns_limit_k_max 0
_diffrn_reflns_limit_k_min -6
_diffrn_reflns_limit_l_max 12
_diffrn_reflns_limit_l_min -12
_diffrn_reflns_number 1615
_diffrn_reflns_theta_max 25.03
_diffrn_reflns_theta_min 3.73
_diffrn_standards_decay_% 0
_diffrn_standards_interval_time 60
_diffrn_standards_number 3
_exptl_absorpt_coefficient_mu 0.452
_exptl_absorpt_correction_T_max 0.639
_exptl_absorpt_correction_T_min 0.574
_exptl_absorpt_correction_type '\y scans (North, Phillips & Mathews, 1968)'
_exptl_crystal_colour colourless
_exptl_crystal_density_diffrn 1.598
_exptl_crystal_density_meas ?
_exptl_crystal_description column
_exptl_crystal_F_000 308
_exptl_crystal_size_max 0.45
_exptl_crystal_size_mid 0.20
_exptl_crystal_size_min 0.20
_refine_diff_density_max 0.75
_refine_diff_density_min -0.63
_refine_ls_extinction_coef 0.017(11)
_refine_ls_extinction_method SHELXL93
_refine_ls_goodness_of_fit_all 1.162
_refine_ls_goodness_of_fit_obs 1.217
_refine_ls_hydrogen_treatment
;
H atoms were allowed to ride on their respective C atoms,
with U~iso~(H) = 1.2U~eq~(C)
;
_refine_ls_matrix_type full
_refine_ls_number_parameters 83
_refine_ls_number_reflns 1078
_refine_ls_number_restraints 0
_refine_ls_restrained_S_all 1.207
_refine_ls_restrained_S_obs 1.217
_refine_ls_R_factor_all 0.0903
_refine_ls_R_factor_obs 0.0732
_refine_ls_shift/esd_max 0.001
_refine_ls_shift/esd_mean 0.001
_refine_ls_structure_factor_coef Fsqd
_refine_ls_weighting_scheme
;
calc w = 1/[\s^2^(F~o~^2^) + (0.11P)^2^ + 0.44P]
where P = (F~o~^2^ + 2F~c~^2^)/3
;
_refine_ls_wR_factor_all 0.1948
_refine_ls_wR_factor_obs 0.1749
_reflns_number_observed 868
_reflns_number_total 1081
_reflns_observed_criterion >2sigma(I)
_cod_data_source_file ha1158.cif
_cod_data_source_block s14co2
_cod_depositor_comments
;
The following automatic conversions were performed:

'_exptl_crystal_density_meas' value 'not measured' was changed to '?'
- the value is perceived as not measured.

Automatic conversion script
Id: cif_fix_values 3008 2015-01-20 13:52:24Z robertas 
;
_cod_original_sg_symbol_H-M 'P 21/c'
_cod_database_code 2005126

loop_
_symmetry_equiv_pos_as_xyz
'x, y, z'
'-x, y+1/2, -z+1/2'
'-x, -y, -z'
'x, -y-1/2, z-1/2'

loop_
_atom_site_aniso_label
_atom_site_aniso_U_11
_atom_site_aniso_U_22
_atom_site_aniso_U_33
_atom_site_aniso_U_12
_atom_site_aniso_U_13
_atom_site_aniso_U_23
O1' 0.032(2) 0.012(2) 0.027(2) 0.0035(13) 0.0093(13) 0.0016(13)
C2' 0.032(2) 0.016(2) 0.036(3) 0.007(2) 0.018(2) 0.005(2)
O2' 0.047(2) 0.030(2) 0.036(2) 0.017(2) 0.018(2) 0.003(2)
O3' 0.043(2) 0.019(2) 0.026(2) 0.0168(15) 0.0158(14) 0.0081(13)
C4' 0.030(2) 0.010(2) 0.028(2) 0.001(2) 0.008(2) 0.000(2)
C5' 0.028(2) 0.010(2) 0.027(2) 0.002(2) 0.009(2) 0.000(2)
C1 0.031(2) 0.016(2) 0.026(2) 0.003(2) 0.010(2) 0.002(2)
S2 0.0280(7) 0.0104(7) 0.0305(7) 0.0034(5) 0.0055(5) -0.0048(5)
C3 0.032(2) 0.016(2) 0.018(2) 0.004(2) 0.007(2) 0.003(2)

loop_
_atom_site_label
_atom_site_occupancy
_atom_site_fract_x
_atom_site_fract_y
_atom_site_fract_z
_atom_site_U_iso_or_equiv
_atom_site_thermal_displace_type
_atom_site_calc_flag
_atom_site_refinement_flags
_atom_site_type_symbol
O1' 1 0.9150(3) -0.5334(6) 0.2877(3) 0.0240(8) Uani d . O
C2' 1 0.8593(4) -0.4815(9) 0.1590(5) 0.0265(11) Uani d . C
O2' 1 0.8715(3) -0.6010(7) 0.0681(3) 0.0367(10) Uani d . O
O3' 1 0.7898(3) -0.2715(6) 0.1410(3) 0.0285(9) Uani d . O
C4' 1 0.8047(4) -0.1571(9) 0.2709(4) 0.0230(10) Uani d . C
H4' 1 0.8573(4) -0.0074(9) 0.2848(4) 0.028 Uiso calc R H
C5' 1 0.8696(4) -0.3657(8) 0.3691(4) 0.0217(10) Uani d . C
H5'A 1 0.9365(4) -0.2976(8) 0.4440(4) 0.026 Uiso calc R H
H5'B 1 0.8130(4) -0.4532(8) 0.4033(4) 0.026 Uiso calc R H
C1 1 0.6823(4) -0.0860(9) 0.2786(4) 0.0244(10) Uani d . C
H1A 1 0.6915(4) -0.0622(9) 0.3723(4) 0.029 Uiso calc R H
H1B 1 0.6266(4) -0.2266(9) 0.2451(4) 0.029 Uiso calc R H
S2 1 0.61256(10) 0.1960(2) 0.18693(11) 0.0242(5) Uani d . S
C3 1 0.5542(4) 0.0897(9) 0.0143(4) 0.0229(10) Uani d . C
H3A 1 0.5294(4) 0.2358(9) -0.0441(4) 0.027 Uiso calc R H
H3B 1 0.6194(4) 0.0051(9) -0.0068(4) 0.027 Uiso calc R H

loop_
_atom_type_symbol
_atom_type_description
_atom_type_scat_dispersion_real
_atom_type_scat_dispersion_imag
_atom_type_scat_source
C C 0.0033 0.0016 'International Tables Vol C Tables 4.2.6.8 and 6.1.1.4'
H H 0.0000 0.0000 'International Tables Vol C Tables 4.2.6.8 and 6.1.1.4'
O O 0.0106 0.0060 'International Tables Vol C Tables 4.2.6.8 and 6.1.1.4'
S S 0.1246 0.1234 'International Tables Vol C Tables 4.2.6.8 and 6.1.1.4'

loop_
_geom_angle_atom_site_label_1
_geom_angle_atom_site_label_2
_geom_angle_atom_site_label_3
_geom_angle_site_symmetry_3
_geom_angle
_geom_angle_publ_flag
C2' O1' C5' . 109.7(3) y
O1' C2' O2' . 124.6(4) no
O2' C2' O3' . 123.3(4) no
O1' C2' O3' . 112.0(4) no
C2' O3' C4' . 109.6(3) y
O3' C4' C5' . 102.4(3) y
O3' C4' C1 . 110.3(4) no
C1 C4' C5' . 113.6(4) no
O1' C5' C4' . 103.3(3) y
C4' C1 S2 . 115.8(3) no
C1 S2 C3 . 103.3(2) no
S2 C3 C3 3_655 113.2(4) no

loop_
_geom_bond_atom_site_label_1
_geom_bond_atom_site_label_2
_geom_bond_site_symmetry_2
_geom_bond_distance
_geom_bond_publ_flag
O1' C2' . 1.323(5) no
O1' C5' . 1.456(5) no
C2' O2' . 1.200(6) no
C2' O3' . 1.348(6) no
O3' C4' . 1.460(6) no
C4' C5' . 1.527(6) no
C4' C1 . 1.499(6) y
C1 S2 . 1.813(5) y
S2 C3 . 1.810(5) y
C3 C3 3_655 1.521(9) y

loop_
_geom_torsion_atom_site_label_1
_geom_torsion_atom_site_label_2
_geom_torsion_atom_site_label_3
_geom_torsion_atom_site_label_4
_geom_torsion_site_symmetry_4
_geom_torsion
_geom_torsion_publ_flag
C2' O1' C5' C4' . -15.4(5) no
O1' C2' O3' C4' . 3.9(5) no
O2' C2' O3' C4' . -174.0(4) no
O2' C2' O1' C5' . -174.3(5) no
O3' C2' O1' C5' . 7.8(5) no
C2' O3' C4' C5' . -13.0(5) no
C2' O3' C4' C1 . -134.2(4) no
O3' C4' C1 S2 . -76.1(4) no
C5' C4' C1 S2 . 169.6(3) no
O3' C4' C5' O1' . 16.5(4) no
C1 C4' C5' O1' . 135.4(4) no
C4' C1 S2 C3 . 76.8(4) yes
C1 S2 C3 C3 3_655 69.8(5) y
